data_7115511
loop_
_publ_author_name
'Wen Zhou'
'Brian O. Patrick'
'Kevin M. Smith'

_publ_section_title
;
 Influence of redox non-innocent phenylenediamido ligands on chromium
 imido hydrogen-atom abstraction reactivity
;
_journal_name_full Chem.Commun.
_journal_page_first 9958
_journal_paper_doi 10.1039/C4cc04545A
_journal_volume 50
_journal_year 2014
_chemical_formula_sum 'C26 H38 Cr N3 Si2'
_chemical_formula_weight 500.77
_chemical_name_systematic
;
 ?
;
_space_group_IT_number 14
_symmetry_cell_setting monoclinic
_symmetry_space_group_name_Hall '-P 2ybc'
_symmetry_space_group_name_H-M 'P 1 21/c 1'
_atom_sites_solution_hydrogens geom
_atom_sites_solution_primary direct
_atom_sites_solution_secondary difmap
_audit_creation_method SHELXL-97
_cell_angle_alpha 90.00
_cell_angle_beta 108.782(3)
_cell_angle_gamma 90.00
_cell_formula_units_Z 4
_cell_length_a 9.4360(14)
_cell_length_b 26.567(4)
_cell_length_c 11.3270(17)
_cell_measurement_reflns_used 8564
_cell_measurement_temperature 173(2)
_cell_measurement_theta_max 29.9825
_cell_measurement_theta_min 2.4055
_cell_volume 2688.3(7)
_computing_structure_refinement 'SHELXL-97 (Sheldrick, 1997)'
_diffrn_ambient_temperature 173(2)
_diffrn_measured_fraction_theta_full 0.998
_diffrn_measured_fraction_theta_max 0.998
_diffrn_measurement_device_type 'Bruker X8 APEX II'
_diffrn_measurement_method 'area detector'
_diffrn_radiation_monochromator graphite
_diffrn_radiation_source 'fine-focus sealed tube'
_diffrn_radiation_type MoK\a
_diffrn_radiation_wavelength 0.71073
_diffrn_reflns_av_R_equivalents 0.0376
_diffrn_reflns_av_sigmaI/netI 0.0344
_diffrn_reflns_limit_h_max 13
_diffrn_reflns_limit_h_min -13
_diffrn_reflns_limit_k_max 37
_diffrn_reflns_limit_k_min -37
_diffrn_reflns_limit_l_max 15
_diffrn_reflns_limit_l_min -15
_diffrn_reflns_number 31476
_diffrn_reflns_theta_full 30.07
_diffrn_reflns_theta_max 30.07
_diffrn_reflns_theta_min 1.53
_exptl_absorpt_coefficient_mu 0.533
_exptl_absorpt_correction_T_max 0.923
_exptl_absorpt_correction_T_min 0.877
_exptl_absorpt_correction_type multi-scan
_exptl_crystal_colour black
_exptl_crystal_density_diffrn 1.237
_exptl_crystal_density_method 'not measured'
_exptl_crystal_description prism
_exptl_crystal_F_000 1068
_exptl_crystal_size_max 0.25
_exptl_crystal_size_mid 0.20
_exptl_crystal_size_min 0.15
_refine_diff_density_max 0.456
_refine_diff_density_min -0.424
_refine_diff_density_rms 0.064
_refine_ls_extinction_method none
_refine_ls_goodness_of_fit_ref 1.067
_refine_ls_hydrogen_treatment constr
_refine_ls_matrix_type full
_refine_ls_number_parameters 291
_refine_ls_number_reflns 7880
_refine_ls_number_restraints 0
_refine_ls_restrained_S_all 1.067
_refine_ls_R_factor_all 0.0556
_refine_ls_R_factor_gt 0.0406
_refine_ls_shift/su_max 0.034
_refine_ls_shift/su_mean 0.000
_refine_ls_structure_factor_coef Fsqd
_refine_ls_weighting_details 'calc w=1/[\s^2^(Fo^2^)+(0.0390P)^2^+1.8370P] where P=(Fo^2^+2Fc^2^)/3'
_refine_ls_weighting_scheme calc
_refine_ls_wR_factor_gt 0.0927
_refine_ls_wR_factor_ref 0.0992
_reflns_number_gt 6367
_reflns_number_total 7880
_reflns_threshold_expression >2sigma(I)
_cod_data_source_file c4cc04545a2.cif
_cod_data_source_block 7b_Si_NMes_ks179
_cod_original_sg_symbol_H-M 'P 21/c'
_cod_database_code 7115511

loop_
_symmetry_equiv_pos_as_xyz
'x, y, z'
'-x, y+1/2, -z+1/2'
'-x, -y, -z'
'x, -y-1/2, z-1/2'

loop_
_atom_site_label
_atom_site_type_symbol
_atom_site_fract_x
_atom_site_fract_y
_atom_site_fract_z
_atom_site_U_iso_or_equiv
_atom_site_adp_type
_atom_site_occupancy
_atom_site_symmetry_multiplicity
_atom_site_calc_flag
_atom_site_refinement_flags
C1 C -0.01434(19) 0.15150(6) 0.05245(17) 0.0186(3) Uani 1 1 d .
C2 C -0.1377(2) 0.16141(7) 0.0924(2) 0.0271(4) Uani 1 1 d .
H2 H -0.2287 0.1730 0.0341 0.032 Uiso 1 1 calc R
C3 C -0.1283(2) 0.15439(8) 0.2164(2) 0.0310(4) Uani 1 1 d .
H3 H -0.2130 0.1610 0.2419 0.037 Uiso 1 1 calc R
C4 C 0.0030(2) 0.13791(8) 0.30264(19) 0.0285(4) Uani 1 1 d .
H4 H 0.0085 0.1335 0.3872 0.034 Uiso 1 1 calc R
C5 C 0.1269(2) 0.12782(7) 0.26618(17) 0.0227(4) Uani 1 1 d .
H5 H 0.2171 0.1167 0.3263 0.027 Uiso 1 1 calc R
C6 C 0.12081(19) 0.13379(6) 0.14166(16) 0.0172(3) Uani 1 1 d .
C7 C 0.3686(2) 0.03389(8) 0.24756(19) 0.0294(4) Uani 1 1 d .
H7A H 0.3124 0.0405 0.3052 0.044 Uiso 1 1 calc R
H7B H 0.4645 0.0180 0.2929 0.044 Uiso 1 1 calc R
H7C H 0.3106 0.0114 0.1810 0.044 Uiso 1 1 calc R
C8 C 0.5173(2) 0.13716(8) 0.30631(17) 0.0283(4) Uani 1 1 d .
H8A H 0.4602 0.1449 0.3626 0.042 Uiso 1 1 calc R
H8B H 0.5399 0.1684 0.2702 0.042 Uiso 1 1 calc R
H8C H 0.6109 0.1203 0.3530 0.042 Uiso 1 1 calc R
C9 C 0.51038(19) 0.07959(7) 0.07012(17) 0.0231(4) Uani 1 1 d .
H9A H 0.5307 0.1107 0.0319 0.035 Uiso 1 1 calc R
H9B H 0.4514 0.0567 0.0048 0.035 Uiso 1 1 calc R
H9C H 0.6052 0.0634 0.1168 0.035 Uiso 1 1 calc R
C10 C -0.2820(2) 0.10313(8) -0.2092(2) 0.0347(5) Uani 1 1 d .
H10A H -0.3126 0.1009 -0.1345 0.052 Uiso 1 1 calc R
H10B H -0.2229 0.0733 -0.2142 0.052 Uiso 1 1 calc R
H10C H -0.3711 0.1048 -0.2834 0.052 Uiso 1 1 calc R
C11 C -0.2802(2) 0.21893(8) -0.2028(2) 0.0346(5) Uani 1 1 d .
H11A H -0.2177 0.2488 -0.1983 0.052 Uiso 1 1 calc R
H11B H -0.3169 0.2185 -0.1311 0.052 Uiso 1 1 calc R
H11C H -0.3654 0.2199 -0.2801 0.052 Uiso 1 1 calc R
C12 C -0.1097(2) 0.16447(8) -0.34358(18) 0.0286(4) Uani 1 1 d .
H12A H -0.0491 0.1947 -0.3400 0.043 Uiso 1 1 calc R
H12B H -0.1993 0.1660 -0.4174 0.043 Uiso 1 1 calc R
H12C H -0.0509 0.1346 -0.3484 0.043 Uiso 1 1 calc R
C13 C 0.1704(2) 0.24685(7) -0.01949(19) 0.0240(4) Uani 1 1 d .
H13 H 0.0835 0.2607 -0.0070 0.029 Uiso 1 1 calc R
C14 C 0.2963(2) 0.22970(7) 0.07342(17) 0.0226(4) Uani 1 1 d .
H14 H 0.3105 0.2297 0.1603 0.027 Uiso 1 1 calc R
C15 C 0.40062(19) 0.21206(7) 0.01601(16) 0.0199(3) Uani 1 1 d .
H15 H 0.4956 0.1974 0.0573 0.024 Uiso 1 1 calc R
C16 C 0.3375(2) 0.22022(6) -0.11305(16) 0.0203(3) Uani 1 1 d .
H16 H 0.3845 0.2134 -0.1740 0.024 Uiso 1 1 calc R
C17 C 0.1932(2) 0.24024(6) -0.13660(17) 0.0224(3) Uani 1 1 d .
H17 H 0.1237 0.2479 -0.2161 0.027 Uiso 1 1 calc R
C18 C 0.21262(17) 0.07865(6) -0.24095(15) 0.0151(3) Uani 1 1 d .
C19 C 0.25863(19) 0.08729(6) -0.34648(15) 0.0186(3) Uani 1 1 d .
C20 C 0.2533(2) 0.04764(7) -0.42718(16) 0.0225(4) Uani 1 1 d .
H20 H 0.2844 0.0531 -0.4980 0.027 Uiso 1 1 calc R
C21 C 0.2037(2) 0.00010(7) -0.40772(16) 0.0217(3) Uani 1 1 d .
C22 C 0.15907(19) -0.00766(6) -0.30348(17) 0.0211(3) Uani 1 1 d .
H22 H 0.1252 -0.0401 -0.2897 0.025 Uiso 1 1 calc R
C23 C 0.16248(19) 0.03060(6) -0.21882(16) 0.0182(3) Uani 1 1 d .
C24 C 0.3098(2) 0.13874(7) -0.37037(17) 0.0271(4) Uani 1 1 d .
H24A H 0.3259 0.1391 -0.4516 0.041 Uiso 1 1 calc R
H24B H 0.4037 0.1471 -0.3049 0.041 Uiso 1 1 calc R
H24C H 0.2333 0.1636 -0.3701 0.041 Uiso 1 1 calc R
C25 C 0.1964(2) -0.04185(7) -0.49954(19) 0.0310(4) Uani 1 1 d .
H25A H 0.1594 -0.0726 -0.4715 0.047 Uiso 1 1 calc R
H25B H 0.2966 -0.0480 -0.5048 0.047 Uiso 1 1 calc R
H25C H 0.1285 -0.0322 -0.5819 0.047 Uiso 1 1 calc R
C26 C 0.1118(2) 0.02054(7) -0.10818(18) 0.0254(4) Uani 1 1 d .
H26A H 0.0347 -0.0057 -0.1293 0.038 Uiso 1 1 calc R
H26B H 0.0706 0.0515 -0.0851 0.038 Uiso 1 1 calc R
H26C H 0.1972 0.0093 -0.0379 0.038 Uiso 1 1 calc R
N1 N -0.00936(15) 0.15678(5) -0.06806(13) 0.0171(3) Uani 1 1 d .
N2 N 0.23588(15) 0.12389(5) 0.09433(13) 0.0154(3) Uani 1 1 d .
N3 N 0.21365(15) 0.11786(5) -0.16161(12) 0.0147(3) Uani 1 1 d .
Si1 Si -0.16658(5) 0.160842(18) -0.20071(5) 0.02035(10) Uani 1 1 d .
Si2 Si 0.40375(5) 0.094673(19) 0.17799(4) 0.01858(10) Uani 1 1 d .
Cr01 Cr 0.19924(3) 0.161131(9) -0.06033(2) 0.01238(6) Uani 1 1 d .

loop_
_atom_site_aniso_label
_atom_site_aniso_U_11
_atom_site_aniso_U_22
_atom_site_aniso_U_33
_atom_site_aniso_U_23
_atom_site_aniso_U_13
_atom_site_aniso_U_12
C1 0.0194(7) 0.0144(8) 0.0245(8) -0.0040(6) 0.0106(6) -0.0034(6)
C2 0.0215(8) 0.0270(10) 0.0370(10) -0.0044(8) 0.0155(8) -0.0017(7)
C3 0.0310(10) 0.0301(11) 0.0427(12) -0.0098(9) 0.0271(9) -0.0078(8)
C4 0.0394(11) 0.0268(10) 0.0280(10) -0.0083(8) 0.0228(8) -0.0139(8)
C5 0.0305(9) 0.0202(9) 0.0205(8) -0.0034(6) 0.0126(7) -0.0098(7)
C6 0.0210(7) 0.0127(7) 0.0200(8) -0.0030(6) 0.0098(6) -0.0056(6)
C7 0.0320(10) 0.0258(10) 0.0288(10) 0.0106(8) 0.0078(8) 0.0004(8)
C8 0.0242(9) 0.0382(11) 0.0191(8) 0.0020(8) 0.0021(7) -0.0076(8)
C9 0.0175(8) 0.0246(9) 0.0262(9) 0.0031(7) 0.0056(7) 0.0027(7)
C10 0.0281(10) 0.0269(10) 0.0444(12) -0.0070(9) 0.0052(9) -0.0094(8)
C11 0.0249(9) 0.0261(10) 0.0477(13) -0.0013(9) 0.0048(9) 0.0085(8)
C12 0.0258(9) 0.0312(10) 0.0226(9) -0.0001(8) -0.0010(7) 0.0015(8)
C13 0.0288(9) 0.0117(8) 0.0351(10) -0.0043(7) 0.0155(8) -0.0015(7)
C14 0.0339(9) 0.0170(8) 0.0192(8) -0.0068(6) 0.0118(7) -0.0080(7)
C15 0.0206(8) 0.0176(8) 0.0201(8) -0.0023(6) 0.0046(6) -0.0062(6)
C16 0.0263(8) 0.0176(8) 0.0196(8) -0.0030(6) 0.0109(7) -0.0087(7)
C17 0.0282(9) 0.0141(8) 0.0223(8) 0.0024(6) 0.0046(7) -0.0043(7)
C18 0.0163(7) 0.0132(7) 0.0141(7) -0.0008(5) 0.0027(6) 0.0028(6)
C19 0.0249(8) 0.0157(8) 0.0142(7) 0.0003(6) 0.0052(6) 0.0036(6)
C20 0.0313(9) 0.0211(9) 0.0150(8) -0.0017(6) 0.0074(7) 0.0059(7)
C21 0.0245(8) 0.0173(8) 0.0188(8) -0.0049(6) 0.0007(6) 0.0072(6)
C22 0.0230(8) 0.0125(8) 0.0229(8) -0.0018(6) 0.0007(6) 0.0013(6)
C23 0.0190(7) 0.0148(8) 0.0186(8) -0.0007(6) 0.0031(6) 0.0003(6)
C24 0.0467(11) 0.0202(9) 0.0187(8) -0.0004(7) 0.0166(8) -0.0028(8)
C25 0.0398(11) 0.0222(9) 0.0259(10) -0.0099(7) 0.0034(8) 0.0095(8)
C26 0.0330(10) 0.0196(9) 0.0265(9) -0.0019(7) 0.0136(8) -0.0069(7)
N1 0.0151(6) 0.0163(7) 0.0201(7) -0.0016(5) 0.0059(5) -0.0006(5)
N2 0.0167(6) 0.0155(6) 0.0150(6) 0.0001(5) 0.0066(5) -0.0018(5)
N3 0.0164(6) 0.0133(6) 0.0135(6) -0.0005(5) 0.0037(5) 0.0007(5)
Si1 0.0146(2) 0.0162(2) 0.0269(2) -0.00233(19) 0.00194(18) 0.00050(17)
Si2 0.0178(2) 0.0199(2) 0.0164(2) 0.00344(17) 0.00334(16) -0.00112(17)
Cr01 0.01428(11) 0.01085(12) 0.01244(11) -0.00174(9) 0.00490(9) -0.00089(9)

loop_
_atom_type_symbol
_atom_type_description
_atom_type_scat_dispersion_real
_atom_type_scat_dispersion_imag
_atom_type_scat_source
C C 0.0033 0.0016 'International Tables Vol C Tables 4.2.6.8 and 6.1.1.4'
H H 0.0000 0.0000 'International Tables Vol C Tables 4.2.6.8 and 6.1.1.4'
N N 0.0061 0.0033 'International Tables Vol C Tables 4.2.6.8 and 6.1.1.4'
Si Si 0.0817 0.0704 'International Tables Vol C Tables 4.2.6.8 and 6.1.1.4'
Cr Cr 0.3209 0.6236 'International Tables Vol C Tables 4.2.6.8 and 6.1.1.4'

loop_
_geom_angle_atom_site_label_1
_geom_angle_atom_site_label_2
_geom_angle_atom_site_label_3
_geom_angle
N1 C1 C2 126.32(17)
N1 C1 C6 115.08(14)
C2 C1 C6 118.59(17)
C3 C2 C1 120.68(19)
C3 C2 H2 119.7
C1 C2 H2 119.7
C4 C3 C2 120.58(17)
C4 C3 H3 119.7
C2 C3 H3 119.7
C3 C4 C5 120.13(18)
C3 C4 H4 119.9
C5 C4 H4 119.9
C4 C5 C6 120.86(18)
C4 C5 H5 119.6
C6 C5 H5 119.6
N2 C6 C5 125.87(16)
N2 C6 C1 114.98(15)
C5 C6 C1 119.14(15)
Si2 C7 H7A 109.5
Si2 C7 H7B 109.5
H7A C7 H7B 109.5
Si2 C7 H7C 109.5
H7A C7 H7C 109.5
H7B C7 H7C 109.5
Si2 C8 H8A 109.5
Si2 C8 H8B 109.5
H8A C8 H8B 109.5
Si2 C8 H8C 109.5
H8A C8 H8C 109.5
H8B C8 H8C 109.5
Si2 C9 H9A 109.5
Si2 C9 H9B 109.5
H9A C9 H9B 109.5
Si2 C9 H9C 109.5
H9A C9 H9C 109.5
H9B C9 H9C 109.5
Si1 C10 H10A 109.5
Si1 C10 H10B 109.5
H10A C10 H10B 109.5
Si1 C10 H10C 109.5
H10A C10 H10C 109.5
H10B C10 H10C 109.5
Si1 C11 H11A 109.5
Si1 C11 H11B 109.5
H11A C11 H11B 109.5
Si1 C11 H11C 109.5
H11A C11 H11C 109.5
H11B C11 H11C 109.5
Si1 C12 H12A 109.5
Si1 C12 H12B 109.5
H12A C12 H12B 109.5
Si1 C12 H12C 109.5
H12A C12 H12C 109.5
H12B C12 H12C 109.5
C14 C13 C17 108.51(16)
C14 C13 Cr01 72.93(10)
C17 C13 Cr01 68.64(10)
C14 C13 H13 125.7
C17 C13 H13 125.7
Cr01 C13 H13 124.3
C13 C14 C15 108.15(16)
C13 C14 Cr01 72.87(10)
C15 C14 Cr01 68.57(9)
C13 C14 H14 125.9
C15 C14 H14 125.9
Cr01 C14 H14 124.2
C16 C15 C14 107.50(16)
C16 C15 Cr01 70.90(9)
C14 C15 Cr01 75.67(10)
C16 C15 H15 126.3
C14 C15 H15 126.3
Cr01 C15 H15 119.1
C17 C16 C15 108.41(15)
C17 C16 Cr01 72.79(10)
C15 C16 Cr01 72.73(10)
C17 C16 H16 125.8
C15 C16 H16 125.8
Cr01 C16 H16 120.4
C16 C17 C13 107.35(16)
C16 C17 Cr01 70.89(10)
C13 C17 Cr01 75.62(10)
C16 C17 H17 126.3
C13 C17 H17 126.3
Cr01 C17 H17 119.1
N3 C18 C23 120.12(15)
N3 C18 C19 119.33(15)
C23 C18 C19 120.53(15)
C20 C19 C18 118.56(16)
C20 C19 C24 121.23(16)
C18 C19 C24 120.21(15)
C19 C20 C21 121.97(17)
C19 C20 H20 119.0
C21 C20 H20 119.0
C20 C21 C22 118.62(16)
C20 C21 C25 120.29(17)
C22 C21 C25 121.08(17)
C21 C22 C23 122.08(16)
C21 C22 H22 119.0
C23 C22 H22 119.0
C22 C23 C18 118.24(16)
C22 C23 C26 120.16(16)
C18 C23 C26 121.60(15)
C19 C24 H24A 109.5
C19 C24 H24B 109.5
H24A C24 H24B 109.5
C19 C24 H24C 109.5
H24A C24 H24C 109.5
H24B C24 H24C 109.5
C21 C25 H25A 109.5
C21 C25 H25B 109.5
H25A C25 H25B 109.5
C21 C25 H25C 109.5
H25A C25 H25C 109.5
H25B C25 H25C 109.5
C23 C26 H26A 109.5
C23 C26 H26B 109.5
H26A C26 H26B 109.5
C23 C26 H26C 109.5
H26A C26 H26C 109.5
H26B C26 H26C 109.5
C1 N1 Si1 124.43(11)
C1 N1 Cr01 108.42(11)
Si1 N1 Cr01 127.12(8)
C6 N2 Si2 124.29(12)
C6 N2 Cr01 108.59(11)
Si2 N2 Cr01 125.67(7)
C18 N3 Cr01 172.81(12)
N1 Si1 C12 110.41(8)
N1 Si1 C10 108.34(9)
C12 Si1 C10 108.90(10)
N1 Si1 C11 112.74(9)
C12 Si1 C11 105.65(10)
C10 Si1 C11 110.74(10)
N2 Si2 C9 109.13(7)
N2 Si2 C7 111.07(8)
C9 Si2 C7 107.29(9)
N2 Si2 C8 110.17(8)
C9 Si2 C8 110.08(9)
C7 Si2 C8 109.06(9)
N3 Cr01 N2 103.88(6)
N3 Cr01 N1 103.56(6)
N2 Cr01 N1 83.92(6)
N3 Cr01 C16 96.70(7)
N2 Cr01 C16 130.30(6)
N1 Cr01 C16 134.17(6)
N3 Cr01 C15 115.60(7)
N2 Cr01 C15 94.37(6)
N1 Cr01 C15 139.90(6)
C16 Cr01 C15 36.36(6)
N3 Cr01 C17 112.11(7)
N2 Cr01 C17 142.29(6)
N1 Cr01 C17 97.87(6)
C16 Cr01 C17 36.33(7)
C15 Cr01 C17 60.44(7)
N3 Cr01 C13 147.66(7)
N2 Cr01 C13 108.26(6)
N1 Cr01 C13 83.51(6)
C16 Cr01 C13 59.31(6)
C15 Cr01 C13 58.91(7)
C17 Cr01 C13 35.74(7)
N3 Cr01 C14 151.36(7)
N2 Cr01 C14 83.95(6)
N1 Cr01 C14 104.65(6)
C16 Cr01 C14 59.40(6)
C15 Cr01 C14 35.76(6)
C17 Cr01 C14 59.02(7)
C13 Cr01 C14 34.20(7)

loop_
_geom_bond_atom_site_label_1
_geom_bond_atom_site_label_2
_geom_bond_distance
C1 N1 1.388(2)
C1 C2 1.403(2)
C1 C6 1.428(2)
C2 C3 1.392(3)
C2 H2 0.9500
C3 C4 1.379(3)
C3 H3 0.9500
C4 C5 1.386(3)
C4 H4 0.9500
C5 C6 1.402(2)
C5 H5 0.9500
C6 N2 1.382(2)
C7 Si2 1.8726(19)
C7 H7A 0.9800
C7 H7B 0.9800
C7 H7C 0.9800
C8 Si2 1.879(2)
C8 H8A 0.9800
C8 H8B 0.9800
C8 H8C 0.9800
C9 Si2 1.8594(19)
C9 H9A 0.9800
C9 H9B 0.9800
C9 H9C 0.9800
C10 Si1 1.865(2)
C10 H10A 0.9800
C10 H10B 0.9800
C10 H10C 0.9800
C11 Si1 1.875(2)
C11 H11A 0.9800
C11 H11B 0.9800
C11 H11C 0.9800
C12 Si1 1.864(2)
C12 H12A 0.9800
C12 H12B 0.9800
C12 H12C 0.9800
C13 C14 1.386(3)
C13 C17 1.421(3)
C13 Cr01 2.3569(18)
C13 H13 0.9500
C14 C15 1.422(2)
C14 Cr01 2.3577(17)
C14 H14 0.9500
C15 C16 1.406(2)
C15 Cr01 2.2652(17)
C15 H15 0.9500
C16 C17 1.405(3)
C16 Cr01 2.2416(17)
C16 H16 0.9500
C17 Cr01 2.2661(17)
C17 H17 0.9500
C18 N3 1.374(2)
C18 C23 1.412(2)
C18 C19 1.416(2)
C19 C20 1.385(2)
C19 C24 1.503(2)
C20 C21 1.389(3)
C20 H20 0.9500
C21 C22 1.390(3)
C21 C25 1.511(2)
C22 C23 1.391(2)
C22 H22 0.9500
C23 C26 1.502(2)
C24 H24A 0.9800
C24 H24B 0.9800
C24 H24C 0.9800
C25 H25A 0.9800
C25 H25B 0.9800
C25 H25C 0.9800
C26 H26A 0.9800
C26 H26B 0.9800
C26 H26C 0.9800
N1 Si1 1.7421(15)
N1 Cr01 1.9454(14)
N2 Si2 1.7444(15)
N2 Cr01 1.9435(14)
N3 Cr01 1.6603(14)

loop_
_geom_torsion_atom_site_label_1
_geom_torsion_atom_site_label_2
_geom_torsion_atom_site_label_3
_geom_torsion_atom_site_label_4
_geom_torsion
N1 C1 C2 C3 179.77(17)
C6 C1 C2 C3 0.3(3)
C1 C2 C3 C4 0.5(3)
C2 C3 C4 C5 -0.5(3)
C3 C4 C5 C6 -0.4(3)
C4 C5 C6 N2 -178.57(16)
C4 C5 C6 C1 1.3(3)
N1 C1 C6 N2 -0.8(2)
C2 C1 C6 N2 178.65(15)
N1 C1 C6 C5 179.30(15)
C2 C1 C6 C5 -1.2(2)
C17 C13 C14 C15 0.1(2)
Cr01 C13 C14 C15 59.78(12)
C17 C13 C14 Cr01 -59.69(12)
C13 C14 C15 C16 1.73(19)
Cr01 C14 C15 C16 64.24(11)
C13 C14 C15 Cr01 -62.51(12)
C14 C15 C16 C17 -2.90(19)
Cr01 C15 C16 C17 64.53(12)
C14 C15 C16 Cr01 -67.43(12)
C15 C16 C17 C13 2.95(19)
Cr01 C16 C17 C13 67.44(12)
C15 C16 C17 Cr01 -64.49(12)
C14 C13 C17 C16 -1.9(2)
Cr01 C13 C17 C16 -64.27(12)
C14 C13 C17 Cr01 62.39(13)
N3 C18 C19 C20 -178.38(15)
C23 C18 C19 C20 0.0(2)
N3 C18 C19 C24 0.8(2)
C23 C18 C19 C24 179.14(16)
C18 C19 C20 C21 0.3(3)
C24 C19 C20 C21 -178.80(18)
C19 C20 C21 C22 -0.4(3)
C19 C20 C21 C25 178.67(17)
C20 C21 C22 C23 0.1(3)
C25 C21 C22 C23 -178.94(16)
C21 C22 C23 C18 0.2(3)
C21 C22 C23 C26 179.43(17)
N3 C18 C23 C22 178.11(15)
C19 C18 C23 C22 -0.3(2)
N3 C18 C23 C26 -1.1(2)
C19 C18 C23 C26 -179.47(16)
C2 C1 N1 Si1 -17.7(2)
C6 C1 N1 Si1 161.79(12)
C2 C1 N1 Cr01 160.34(15)
C6 C1 N1 Cr01 -20.21(17)
C5 C6 N2 Si2 8.2(2)
C1 C6 N2 Si2 -171.65(11)
C5 C6 N2 Cr01 -158.66(14)
C1 C6 N2 Cr01 21.51(17)
C23 C18 N3 Cr01 -21.0(11)
C19 C18 N3 Cr01 157.4(9)
C1 N1 Si1 C12 -177.24(14)
Cr01 N1 Si1 C12 5.14(13)
C1 N1 Si1 C10 -58.06(16)
Cr01 N1 Si1 C10 124.31(11)
C1 N1 Si1 C11 64.86(16)
Cr01 N1 Si1 C11 -112.77(12)
C6 N2 Si2 C9 170.60(13)
Cr01 N2 Si2 C9 -24.79(12)
C6 N2 Si2 C7 52.52(16)
Cr01 N2 Si2 C7 -142.88(10)
C6 N2 Si2 C8 -68.43(15)
Cr01 N2 Si2 C8 96.17(11)
C18 N3 Cr01 N2 53.2(10)
C18 N3 Cr01 N1 -33.8(10)
C18 N3 Cr01 C16 -172.4(10)
C18 N3 Cr01 C15 155.1(10)
C18 N3 Cr01 C17 -138.3(10)
C18 N3 Cr01 C13 -133.2(9)
C18 N3 Cr01 C14 156.3(9)
C6 N2 Cr01 N3 -128.49(11)
Si2 N2 Cr01 N3 64.90(10)
C6 N2 Cr01 N1 -25.98(11)
Si2 N2 Cr01 N1 167.41(10)
C6 N2 Cr01 C16 119.97(11)
Si2 N2 Cr01 C16 -46.65(13)
C6 N2 Cr01 C15 113.78(11)
Si2 N2 Cr01 C15 -52.83(10)
C6 N2 Cr01 C17 69.03(15)
Si2 N2 Cr01 C17 -97.58(12)
C6 N2 Cr01 C13 55.12(12)
Si2 N2 Cr01 C13 -111.50(10)
C6 N2 Cr01 C14 79.52(11)
Si2 N2 Cr01 C14 -87.10(10)
C1 N1 Cr01 N3 128.30(11)
Si1 N1 Cr01 N3 -53.76(11)
C1 N1 Cr01 N2 25.45(11)
Si1 N1 Cr01 N2 -156.62(10)
C1 N1 Cr01 C16 -118.01(12)
Si1 N1 Cr01 C16 59.92(13)
C1 N1 Cr01 C15 -64.12(15)
Si1 N1 Cr01 C15 113.82(11)
C1 N1 Cr01 C17 -116.60(11)
Si1 N1 Cr01 C17 61.34(11)
C1 N1 Cr01 C13 -83.77(11)
Si1 N1 Cr01 C13 94.16(10)
C1 N1 Cr01 C14 -56.66(12)
Si1 N1 Cr01 C14 121.28(10)
C17 C16 Cr01 N3 118.69(11)
C15 C16 Cr01 N3 -125.05(11)
C17 C16 Cr01 N2 -126.71(11)
C15 C16 Cr01 N2 -10.44(14)
C17 C16 Cr01 N1 2.37(14)
C15 C16 Cr01 N1 118.63(11)
C17 C16 Cr01 C15 -116.26(15)
C15 C16 Cr01 C17 116.26(15)
C17 C16 Cr01 C13 -38.18(10)
C15 C16 Cr01 C13 78.08(11)
C17 C16 Cr01 C14 -78.15(11)
C15 C16 Cr01 C14 38.11(10)
C16 C15 Cr01 N3 64.37(12)
C14 C15 Cr01 N3 179.00(10)
C16 C15 Cr01 N2 172.03(11)
C14 C15 Cr01 N2 -73.33(11)
C16 C15 Cr01 N1 -102.23(13)
C14 C15 Cr01 N1 12.41(16)
C14 C15 Cr01 C16 114.64(15)
C16 C15 Cr01 C17 -37.64(10)
C14 C15 Cr01 C17 76.99(11)
C16 C15 Cr01 C13 -79.26(12)
C14 C15 Cr01 C13 35.38(10)
C16 C15 Cr01 C14 -114.64(15)
C16 C17 Cr01 N3 -70.13(11)
C13 C17 Cr01 N3 175.38(11)
C16 C17 Cr01 N2 91.49(13)
C13 C17 Cr01 N2 -23.01(16)
C16 C17 Cr01 N1 -178.29(10)
C13 C17 Cr01 N1 67.22(11)
C13 C17 Cr01 C16 -114.49(15)
C16 C17 Cr01 C15 37.68(10)
C13 C17 Cr01 C15 -76.81(11)
C16 C17 Cr01 C13 114.49(15)
C16 C17 Cr01 C14 79.30(11)
C13 C17 Cr01 C14 -35.19(11)
C14 C13 Cr01 N3 -126.50(14)
C17 C13 Cr01 N3 -8.02(18)
C14 C13 Cr01 N2 46.94(12)
C17 C13 Cr01 N2 165.42(10)
C14 C13 Cr01 N1 128.33(11)
C17 C13 Cr01 N1 -113.19(11)
C14 C13 Cr01 C16 -79.66(11)
C17 C13 Cr01 C16 38.82(11)
C14 C13 Cr01 C15 -37.01(10)
C17 C13 Cr01 C15 81.46(12)
C14 C13 Cr01 C17 -118.48(16)
C17 C13 Cr01 C14 118.48(16)
C13 C14 Cr01 N3 116.23(16)
C15 C14 Cr01 N3 -1.9(2)
C13 C14 Cr01 N2 -135.75(11)
C15 C14 Cr01 N2 106.15(11)
C13 C14 Cr01 N1 -53.67(12)
C15 C14 Cr01 N1 -171.77(10)
C13 C14 Cr01 C16 79.34(12)
C15 C14 Cr01 C16 -38.76(10)
C13 C14 Cr01 C15 118.10(16)
C13 C14 Cr01 C17 36.79(11)
C15 C14 Cr01 C17 -81.31(11)
C15 C14 Cr01 C13 -118.10(16)
